data_1503344
loop_
_publ_author_name
'Kole, Goutam Kumar'
'Tan, Geok Kheng'
'Vittal, Jagadese J.'

_publ_section_title
;
 Anion-controlled stereoselective synthesis of cyclobutane derivatives by
 solid-state [2 + 2] cycloaddition reaction of the salts of
 trans-3-(4-pyridyl) acrylic acid.
;
_journal_issue 1
_journal_name_full 'Organic letters'
_journal_page_first 128
_journal_page_last 131
_journal_paper_doi 10.1021/ol9025233
_journal_volume 12
_journal_year 2010
_chemical_formula_sum 'C24 H27 N3 O15 S2'
_chemical_formula_weight 661.61
_chemical_name_systematic
; 

 ? 

;
_space_group_IT_number 14
_symmetry_cell_setting monoclinic
_symmetry_space_group_name_Hall '-P 2yn'
_symmetry_space_group_name_H-M 'P 1 21/n 1'
_atom_sites_solution_hydrogens geom
_atom_sites_solution_primary direct
_atom_sites_solution_secondary difmap
_audit_creation_method SHELXL-97
_cell_angle_alpha 90.00
_cell_angle_beta 94.3890(10)
_cell_angle_gamma 90.00
_cell_formula_units_Z 4
_cell_length_a 11.0902(8)
_cell_length_b 9.1024(7)
_cell_length_c 27.822(2)
_cell_measurement_reflns_used 6204
_cell_measurement_temperature 223(2)
_cell_measurement_theta_max 27.68
_cell_measurement_theta_min 2.68
_cell_volume 2800.3(4)
_computing_cell_refinement 'Bruker SMART'
_computing_data_collection 'Bruker SMART'
_computing_data_reduction 'Bruker SAINT'
_computing_molecular_graphics 'Bruker SHELXTL'
_computing_publication_material 'Bruker SHELXTL'
_computing_structure_refinement 'SHELXL-97 (Sheldrick, 1997)'
_computing_structure_solution 'SHELXS-97 (Sheldrick, 1990)'
_diffrn_ambient_temperature 223(2)
_diffrn_measured_fraction_theta_full 0.998
_diffrn_measured_fraction_theta_max 0.998
_diffrn_measurement_device_type 'CCD area detector'
_diffrn_measurement_method 'phi and omega scans'
_diffrn_radiation_monochromator graphite
_diffrn_radiation_source 'fine-focus sealed tube'
_diffrn_radiation_type MoK\a
_diffrn_radiation_wavelength 0.71073
_diffrn_reflns_av_R_equivalents 0.0256
_diffrn_reflns_av_sigmaI/netI 0.0277
_diffrn_reflns_limit_h_max 14
_diffrn_reflns_limit_h_min -13
_diffrn_reflns_limit_k_max 11
_diffrn_reflns_limit_k_min -9
_diffrn_reflns_limit_l_max 36
_diffrn_reflns_limit_l_min -36
_diffrn_reflns_number 18729
_diffrn_reflns_theta_full 27.50
_diffrn_reflns_theta_max 27.50
_diffrn_reflns_theta_min 1.93
_exptl_absorpt_coefficient_mu 0.272
_exptl_absorpt_correction_T_max 0.9376
_exptl_absorpt_correction_T_min 0.8716
_exptl_absorpt_correction_type multi-scan
_exptl_absorpt_process_details 'SADABS (Sheldrick, 2004)'
_exptl_crystal_colour colourless
_exptl_crystal_density_diffrn 1.569
_exptl_crystal_density_meas ?
_exptl_crystal_density_method 'not measured'
_exptl_crystal_description block
_exptl_crystal_F_000 1376
_exptl_crystal_size_max 0.52
_exptl_crystal_size_mid 0.50
_exptl_crystal_size_min 0.24
_refine_diff_density_max 0.428
_refine_diff_density_min -0.443
_refine_diff_density_rms 0.053
_refine_ls_extinction_method none
_refine_ls_goodness_of_fit_ref 1.055
_refine_ls_hydrogen_treatment mixed
_refine_ls_matrix_type full
_refine_ls_number_parameters 433
_refine_ls_number_reflns 6427
_refine_ls_number_restraints 0
_refine_ls_restrained_S_all 1.055
_refine_ls_R_factor_all 0.0416
_refine_ls_R_factor_gt 0.0386
_refine_ls_shift/su_max 0.001
_refine_ls_shift/su_mean 0.000
_refine_ls_structure_factor_coef Fsqd
_refine_ls_weighting_details 'calc w=1/[\s^2^(Fo^2^)+(0.0492P)^2^+1.5062P] where P=(Fo^2^+2Fc^2^)/3'
_refine_ls_weighting_scheme calc
_refine_ls_wR_factor_gt 0.1015
_refine_ls_wR_factor_ref 0.1036
_reflns_number_gt 5906
_reflns_number_total 6427
_reflns_threshold_expression >2sigma(I)
_cod_data_source_file ol9025233_si_003.cif
_cod_data_source_block Compd_2
_cod_depositor_comments
;
The following automatic conversions were performed:

'_symmetry_cell_setting' value 'Monoclinic' changed to 'monoclinic'
according to /home/saulius/struct/CIF-dictionaries/cif_core.dic
dictionary named 'cif_core.dic' version 2.4.2 from
2011-04-26.

'_exptl_absorpt_correction_type' value 'Multi-scan'
changed to 'multi-scan' according to
/home/saulius/struct/CIF-dictionaries/cif_core.dic dictionary named
'cif_core.dic' version 2.4.2 from 2011-04-26.

Automatic conversion script
Id: cif_fix_values 1715 2011-07-08 13:25:40Z adriana 

The following automatic conversions were performed:

'_exptl_crystal_density_meas' value 'Not Measured' was changed to '?'
- the value is perceived as not measured.

Automatic conversion script
Id: cif_fix_values 3008 2015-01-20 13:52:24Z robertas 
;
_cod_original_cell_volume 2800.4(4)
_cod_original_sg_symbol_H-M P2(1)/n
_cod_database_code 1503344

loop_
_symmetry_equiv_pos_as_xyz
'x, y, z'
'-x+1/2, y+1/2, -z+1/2'
'-x, -y, -z'
'x-1/2, -y-1/2, z-1/2'

loop_
_atom_site_label
_atom_site_type_symbol
_atom_site_fract_x
_atom_site_fract_y
_atom_site_fract_z
_atom_site_U_iso_or_equiv
_atom_site_adp_type
_atom_site_occupancy
_atom_site_symmetry_multiplicity
_atom_site_calc_flag
_atom_site_refinement_flags
O1 O 0.61119(14) 0.65921(15) 0.18166(4) 0.0454(3) Uani 1 1 d .
H1O H 0.574(2) 0.698(3) 0.1570(10) 0.068(8) Uiso 1 1 d .
O2 O 0.57768(13) 0.88132(14) 0.21168(4) 0.0421(3) Uani 1 1 d .
O3 O -0.05964(13) 0.65801(13) 0.17961(4) 0.0401(3) Uani 1 1 d .
H3O H -0.088(3) 0.699(3) 0.1527(10) 0.076(8) Uiso 1 1 d .
O4 O -0.07950(12) 0.88626(13) 0.20715(4) 0.0391(3) Uani 1 1 d .
O5 O 0.23493(12) 0.82161(14) 0.18807(4) 0.0365(3) Uani 1 1 d .
H5O H 0.213(2) 0.788(3) 0.1573(9) 0.057(7) Uiso 1 1 d .
O6 O 0.29502(14) 0.58988(14) 0.20128(4) 0.0450(3) Uani 1 1 d .
N1 N 0.84912(12) 0.65863(16) 0.43674(5) 0.0304(3) Uani 1 1 d .
H1N H 0.8871(19) 0.638(2) 0.4663(8) 0.043(5) Uiso 1 1 d .
N2 N 0.48992(12) 0.76706(16) 0.44126(5) 0.0310(3) Uani 1 1 d .
H2N H 0.503(2) 0.780(2) 0.4750(8) 0.052(6) Uiso 1 1 d .
N3 N 0.17959(12) 0.69093(15) 0.43634(4) 0.0265(3) Uani 1 1 d .
H3N H 0.2181(18) 0.671(2) 0.4656(7) 0.039(5) Uiso 1 1 d .
C1 C 0.83010(14) 0.55615(18) 0.40282(5) 0.0305(3) Uani 1 1 d .
H1A H 0.8528 0.4583 0.4094 0.037 Uiso 1 1 calc R
C2 C 0.77721(14) 0.59367(17) 0.35816(5) 0.0293(3) Uani 1 1 d .
H2 H 0.7629 0.5212 0.3343 0.035 Uiso 1 1 calc R
C3 C 0.74486(12) 0.73919(16) 0.34822(5) 0.0225(3) Uani 1 1 d .
C4 C 0.76369(17) 0.84209(18) 0.38526(5) 0.0345(4) Uani 1 1 d .
H4 H 0.7407 0.9405 0.3800 0.041 Uiso 1 1 calc R
C5 C 0.81590(19) 0.79905(19) 0.42940(6) 0.0402(4) Uani 1 1 d .
H5 H 0.8283 0.8680 0.4544 0.048 Uiso 1 1 calc R
C6 C 0.69042(13) 0.78603(17) 0.30094(5) 0.0254(3) Uani 1 1 d .
H6 H 0.6636 0.8838 0.2978 0.030 Uiso 1 1 calc R
C7 C 0.67624(14) 0.70082(17) 0.26231(5) 0.0274(3) Uani 1 1 d .
H7 H 0.7040 0.6032 0.2639 0.033 Uiso 1 1 calc R
C8 C 0.61675(14) 0.75865(17) 0.21654(5) 0.0272(3) Uani 1 1 d .
C9 C 0.50300(14) 0.63123(19) 0.42405(5) 0.0318(3) Uani 1 1 d .
H9 H 0.5344 0.5561 0.4445 0.038 Uiso 1 1 calc R
C10 C 0.47048(14) 0.60160(17) 0.37631(5) 0.0293(3) Uani 1 1 d .
H10 H 0.4811 0.5066 0.3641 0.035 Uiso 1 1 calc R
C11 C 0.42162(13) 0.71250(17) 0.34596(5) 0.0248(3) Uani 1 1 d .
C12 C 0.41271(15) 0.85418(18) 0.36524(6) 0.0317(3) Uani 1 1 d .
H12 H 0.3831 0.9322 0.3456 0.038 Uiso 1 1 calc R
C13 C 0.44760(16) 0.87813(19) 0.41306(6) 0.0357(4) Uani 1 1 d .
H13 H 0.4418 0.9729 0.4261 0.043 Uiso 1 1 calc R
C14 C 0.38066(13) 0.67542(17) 0.29602(5) 0.0274(3) Uani 1 1 d .
H14 H 0.3955 0.5794 0.2855 0.033 Uiso 1 1 calc R
C15 C 0.32429(14) 0.76633(17) 0.26441(5) 0.0281(3) Uani 1 1 d .
H15 H 0.3095 0.8639 0.2733 0.034 Uiso 1 1 calc R
C16 C 0.28449(14) 0.71480(17) 0.21504(5) 0.0274(3) Uani 1 1 d .
C17 C 0.16234(14) 0.58170(17) 0.40420(5) 0.0281(3) Uani 1 1 d .
H17 H 0.1861 0.4855 0.4129 0.034 Uiso 1 1 calc R
C18 C 0.11019(14) 0.60944(17) 0.35869(5) 0.0275(3) Uani 1 1 d .
H18 H 0.0966 0.5322 0.3365 0.033 Uiso 1 1 calc R
C19 C 0.07752(12) 0.75319(16) 0.34561(5) 0.0225(3) Uani 1 1 d .
C20 C 0.09693(15) 0.86319(17) 0.38028(5) 0.0306(3) Uani 1 1 d .
H20 H 0.0753 0.9607 0.3726 0.037 Uiso 1 1 calc R
C21 C 0.14762(16) 0.82957(18) 0.42568(5) 0.0329(3) Uani 1 1 d .
H21 H 0.1597 0.9037 0.4491 0.040 Uiso 1 1 calc R
C22 C 0.02459(13) 0.79354(17) 0.29749(5) 0.0254(3) Uani 1 1 d .
H22 H 0.0030 0.8925 0.2924 0.031 Uiso 1 1 calc R
C23 C 0.00446(14) 0.70264(17) 0.26045(5) 0.0267(3) Uani 1 1 d .
H23 H 0.0242 0.6025 0.2638 0.032 Uiso 1 1 calc R
C24 C -0.04951(13) 0.76007(16) 0.21356(5) 0.0249(3) Uani 1 1 d .
H1S H 0.633(3) 0.622(3) 0.0424(10) 0.079(9) Uiso 1 1 d .
S2 S 0.47304(3) 0.72628(4) 0.054452(12) 0.02413(10) Uani 1 1 d .
O11 O 0.55872(12) 0.59636(14) 0.04780(6) 0.0502(4) Uani 1 1 d .
O12 O 0.50258(11) 0.84326(13) 0.02203(4) 0.0367(3) Uani 1 1 d .
O13 O 0.35361(10) 0.66504(14) 0.04277(4) 0.0347(3) Uani 1 1 d .
O14 O 0.49000(13) 0.77241(15) 0.10436(4) 0.0419(3) Uani 1 1 d .
O1W O 0.17739(13) 0.7526(2) 0.09978(5) 0.0578(5) Uani 1 1 d .
H1WA H 0.232(3) 0.718(3) 0.0815(10) 0.075(9) Uiso 1 1 d .
H1WB H 0.112(2) 0.744(3) 0.0811(9) 0.060(7) Uiso 1 1 d .
S1 S -0.14156(3) 0.74753(4) 0.047781(12) 0.02523(10) Uani 1 1 d .
O7 O -0.22279(11) 0.62275(13) 0.03479(5) 0.0406(3) Uani 1 1 d .
O8 O -0.18088(11) 0.87494(12) 0.01800(4) 0.0326(3) Uani 1 1 d .
O9 O -0.01787(10) 0.70385(15) 0.03659(4) 0.0366(3) Uani 1 1 d .
O10 O -0.14222(14) 0.78429(16) 0.09862(4) 0.0476(4) Uani 1 1 d .

loop_
_atom_site_aniso_label
_atom_site_aniso_U_11
_atom_site_aniso_U_22
_atom_site_aniso_U_33
_atom_site_aniso_U_23
_atom_site_aniso_U_13
_atom_site_aniso_U_12
O1 0.0754(10) 0.0358(7) 0.0222(6) -0.0015(5) -0.0151(6) 0.0031(6)
O2 0.0624(8) 0.0371(7) 0.0250(5) 0.0031(5) -0.0079(5) 0.0133(6)
O3 0.0664(8) 0.0309(6) 0.0207(5) -0.0011(5) -0.0120(5) 0.0008(6)
O4 0.0596(8) 0.0320(6) 0.0237(5) 0.0012(5) -0.0099(5) 0.0096(6)
O5 0.0491(7) 0.0336(6) 0.0253(5) 0.0007(5) -0.0082(5) 0.0060(5)
O6 0.0706(9) 0.0300(6) 0.0325(6) -0.0037(5) -0.0079(6) 0.0042(6)
N1 0.0335(7) 0.0365(7) 0.0198(6) 0.0063(5) -0.0073(5) -0.0055(6)
N2 0.0316(7) 0.0379(8) 0.0230(6) -0.0002(5) -0.0009(5) 0.0008(6)
N3 0.0302(6) 0.0313(7) 0.0169(5) 0.0029(5) -0.0047(5) 0.0002(5)
C1 0.0330(8) 0.0299(8) 0.0276(7) 0.0030(6) -0.0046(6) 0.0069(6)
C2 0.0351(8) 0.0273(7) 0.0243(7) -0.0026(6) -0.0057(6) 0.0061(6)
C3 0.0219(6) 0.0256(7) 0.0196(6) 0.0015(5) -0.0014(5) -0.0015(5)
C4 0.0540(10) 0.0227(7) 0.0252(7) 0.0007(6) -0.0065(7) -0.0036(7)
C5 0.0654(12) 0.0297(8) 0.0236(7) -0.0007(6) -0.0101(7) -0.0109(8)
C6 0.0274(7) 0.0262(7) 0.0219(7) 0.0036(5) -0.0027(5) 0.0006(6)
C7 0.0313(7) 0.0281(7) 0.0217(7) 0.0024(6) -0.0037(5) 0.0003(6)
C8 0.0304(7) 0.0310(8) 0.0194(6) 0.0033(5) -0.0027(5) -0.0028(6)
C9 0.0332(8) 0.0353(8) 0.0264(7) 0.0061(6) 0.0001(6) 0.0051(6)
C10 0.0330(8) 0.0274(7) 0.0274(7) 0.0013(6) 0.0019(6) 0.0043(6)
C11 0.0224(6) 0.0281(7) 0.0241(7) 0.0022(5) 0.0022(5) -0.0002(5)
C12 0.0395(8) 0.0267(8) 0.0281(7) 0.0026(6) -0.0029(6) 0.0018(6)
C13 0.0446(9) 0.0297(8) 0.0319(8) -0.0030(6) -0.0027(7) 0.0020(7)
C14 0.0291(7) 0.0275(7) 0.0254(7) -0.0004(6) 0.0011(5) -0.0003(6)
C15 0.0316(7) 0.0277(7) 0.0247(7) -0.0008(6) -0.0004(6) 0.0002(6)
C16 0.0281(7) 0.0289(7) 0.0249(7) 0.0013(6) 0.0003(5) -0.0016(6)
C17 0.0326(7) 0.0255(7) 0.0251(7) 0.0031(5) -0.0041(6) 0.0006(6)
C18 0.0327(7) 0.0251(7) 0.0236(7) -0.0013(5) -0.0047(5) -0.0010(6)
C19 0.0213(6) 0.0279(7) 0.0178(6) 0.0014(5) -0.0011(5) 0.0002(5)
C20 0.0421(9) 0.0257(7) 0.0229(7) -0.0009(6) -0.0044(6) 0.0059(6)
C21 0.0452(9) 0.0305(8) 0.0218(7) -0.0042(6) -0.0056(6) 0.0038(7)
C22 0.0287(7) 0.0271(7) 0.0197(6) 0.0027(5) -0.0033(5) 0.0014(6)
C23 0.0320(7) 0.0270(7) 0.0204(6) 0.0037(5) -0.0036(5) -0.0005(6)
C24 0.0278(7) 0.0279(7) 0.0184(6) 0.0017(5) -0.0021(5) -0.0027(6)
S2 0.02946(19) 0.02220(18) 0.01971(17) -0.00023(12) -0.00484(13) -0.00144(13)
O11 0.0332(7) 0.0251(6) 0.0929(11) -0.0064(6) 0.0093(7) -0.0004(5)
O12 0.0483(7) 0.0360(6) 0.0243(5) 0.0081(5) -0.0075(5) -0.0102(5)
O13 0.0309(6) 0.0412(7) 0.0314(6) -0.0052(5) -0.0021(4) -0.0058(5)
O14 0.0613(8) 0.0431(7) 0.0191(5) 0.0012(5) -0.0118(5) -0.0081(6)
O1W 0.0307(7) 0.1086(14) 0.0325(7) -0.0232(8) -0.0082(6) 0.0045(8)
S1 0.03000(19) 0.02833(19) 0.01644(17) 0.00128(12) -0.00426(13) -0.00239(14)
O7 0.0341(6) 0.0295(6) 0.0584(8) -0.0037(5) 0.0042(5) -0.0053(5)
O8 0.0438(6) 0.0295(6) 0.0223(5) 0.0035(4) -0.0113(4) -0.0032(5)
O9 0.0287(6) 0.0534(8) 0.0265(5) 0.0030(5) -0.0052(4) 0.0000(5)
O10 0.0723(9) 0.0524(8) 0.0171(5) 0.0004(5) -0.0043(5) 0.0170(7)

loop_
_atom_type_symbol
_atom_type_description
_atom_type_scat_dispersion_real
_atom_type_scat_dispersion_imag
_atom_type_scat_source
C C 0.0033 0.0016 'International Tables Vol C Tables 4.2.6.8 and 6.1.1.4'
H H 0.0000 0.0000 'International Tables Vol C Tables 4.2.6.8 and 6.1.1.4'
N N 0.0061 0.0033 'International Tables Vol C Tables 4.2.6.8 and 6.1.1.4'
O O 0.0106 0.0060 'International Tables Vol C Tables 4.2.6.8 and 6.1.1.4'
S S 0.1246 0.1234 'International Tables Vol C Tables 4.2.6.8 and 6.1.1.4'

loop_
_geom_angle_atom_site_label_1
_geom_angle_atom_site_label_2
_geom_angle_atom_site_label_3
_geom_angle
C1 N1 C5 122.18(13)
C9 N2 C13 121.98(14)
C21 N3 C17 121.98(13)
N1 C1 C2 119.96(15)
C1 C2 C3 120.02(14)
C2 C3 C4 117.98(13)
C2 C3 C6 122.38(13)
C4 C3 C6 119.64(13)
C5 C4 C3 119.82(15)
N1 C5 C4 119.98(15)
C7 C6 C3 124.88(14)
C6 C7 C8 120.36(14)
O2 C8 O1 123.80(14)
O2 C8 C7 123.96(14)
O1 C8 C7 112.24(13)
N2 C9 C10 119.93(14)
C9 C10 C11 120.15(15)
C10 C11 C12 117.90(13)
C10 C11 C14 118.89(14)
C12 C11 C14 123.20(14)
C13 C12 C11 119.55(15)
N2 C13 C12 120.42(15)
C15 C14 C11 125.40(15)
C14 C15 C16 120.44(14)
O6 C16 O5 123.95(14)
O6 C16 C15 124.10(14)
O5 C16 C15 111.94(13)
N3 C17 C18 120.43(14)
C17 C18 C19 119.60(14)
C20 C19 C18 117.92(13)
C20 C19 C22 118.76(13)
C18 C19 C22 123.33(13)
C21 C20 C19 120.34(14)
N3 C21 C20 119.71(14)
C23 C22 C19 125.77(14)
C22 C23 C24 119.63(14)
O4 C24 O3 123.78(14)
O4 C24 C23 123.53(14)
O3 C24 C23 112.69(13)
O12 S2 O14 111.38(7)
O12 S2 O13 112.88(7)
O14 S2 O13 112.05(8)
O12 S2 O11 108.61(8)
O14 S2 O11 107.59(9)
O13 S2 O11 103.86(7)
O10 S1 O8 110.06(7)
O10 S1 O7 111.51(9)
O8 S1 O7 108.61(7)
O10 S1 O9 109.83(8)
O8 S1 O9 109.38(7)
O7 S1 O9 107.39(7)

loop_
_geom_bond_atom_site_label_1
_geom_bond_atom_site_label_2
_geom_bond_distance
O1 C8 1.3249(19)
O2 C8 1.2016(19)
O3 C24 1.3235(18)
O4 C24 1.2053(19)
O5 C16 1.3218(19)
O6 C16 1.208(2)
N1 C1 1.332(2)
N1 C5 1.342(2)
N2 C9 1.338(2)
N2 C13 1.342(2)
N3 C21 1.338(2)
N3 C17 1.341(2)
C1 C2 1.376(2)
C2 C3 1.394(2)
C3 C4 1.396(2)
C3 C6 1.4681(19)
C4 C5 1.374(2)
C6 C7 1.325(2)
C7 C8 1.4853(19)
C9 C10 1.376(2)
C10 C11 1.398(2)
C11 C12 1.403(2)
C11 C14 1.468(2)
C12 C13 1.374(2)
C14 C15 1.329(2)
C15 C16 1.486(2)
C17 C18 1.375(2)
C18 C19 1.398(2)
C19 C20 1.396(2)
C19 C22 1.4668(18)
C20 C21 1.377(2)
C22 C23 1.327(2)
C23 C24 1.4878(19)
S2 O12 1.4491(11)
S2 O14 1.4490(12)
S2 O13 1.4508(11)
S2 O11 1.5371(13)
S1 O10 1.4542(12)
S1 O8 1.4719(11)
S1 O7 1.4773(12)
S1 O9 1.4839(12)

loop_
_geom_hbond_atom_site_label_D
_geom_hbond_atom_site_label_H
_geom_hbond_atom_site_label_A
_geom_hbond_distance_DH
_geom_hbond_distance_HA
_geom_hbond_distance_DA
_geom_hbond_angle_DHA
_geom_hbond_site_symmetry_A
O1 H1O O14 0.85(3) 1.80(3) 2.6555(17) 177(3) .
O3 H3O O10 0.87(3) 1.76(3) 2.6307(16) 179(3) .
O5 H5O O1W 0.93(3) 1.65(3) 2.5683(17) 172(2) .
N1 H1N O12 0.91(2) 1.94(2) 2.8124(16) 158.7(19) 4_676
N2 H2N O9 0.95(2) 1.75(2) 2.6736(18) 163(2) 4_676
N3 H3N O8 0.91(2) 1.82(2) 2.7161(16) 169.4(19) 4_676
O11 H1S O7 0.88(3) 1.63(3) 2.4889(18) 165(3) 1_655
O1W H1WA O13 0.88(3) 1.86(3) 2.7286(19) 174(3) .
O1W H1WB O9 0.86(3) 1.87(3) 2.7193(17) 172(2) .
